data_4081030
loop_
_publ_author_name
'Wright, Phillip J.'
'Affleck, Mark G.'
'Muzzioli, Sara'
'Skelton, Brian W.'
'Raiteri, Paolo'
'Silvester, Debbie S.'
'Stagni, Stefano'
'Massi, Massimiliano'

_publ_section_title
;
 Ligand-Induced Structural, Photophysical, and Electrochemical Variations
 in Tricarbonyl Rhenium(I) Tetrazolato Complexes
;
_journal_issue 13
_journal_name_full Organometallics
_journal_page_first 3728
_journal_paper_doi 10.1021/om400356n
_journal_volume 32
_journal_year 2013
_chemical_formula_moiety 'C13 H13 Br N5 O3 Re, C H Cl3'
_chemical_formula_sum 'C14 H14 Br Cl3 N5 O3 Re'
_chemical_formula_weight 672.76
_chemical_name_systematic
;
 ?
;
_space_group_IT_number 14
_symmetry_cell_setting monoclinic
_symmetry_space_group_name_Hall '-P 2ybc'
_symmetry_space_group_name_H-M 'P 1 21/c 1'
_atom_sites_solution_hydrogens geom
_atom_sites_solution_primary direct
_atom_sites_solution_secondary difmap
_audit_creation_date 2011-11-07T20:28:57-00:00
_audit_creation_method 'WinGX routine CIF_UPDATE'
_cell_angle_alpha 90
_cell_angle_beta 92.829(3)
_cell_angle_gamma 90
_cell_formula_units_Z 4
_cell_length_a 8.6560(2)
_cell_length_b 18.1418(2)
_cell_length_c 13.2050(4)
_cell_measurement_reflns_used 24104
_cell_measurement_temperature 100(2)
_cell_measurement_theta_max 40.9852
_cell_measurement_theta_min 3.6452
_cell_volume 2071.13(8)
_computing_cell_refinement
;
        CrysAlisPro, Oxford Diffraction Ltd.,
        Version 1.171.33.52 (release 06-11-2009 CrysAlis171 .NET)
        (compiled Nov  6 2009,16:24:50)
;
_computing_data_collection
;
        CrysAlisPro, Oxford Diffraction Ltd.,
        Version 1.171.33.52 (release 06-11-2009 CrysAlis171 .NET)
        (compiled Nov  6 2009,16:24:50)
;
_computing_data_reduction
;
        CrysAlisPro, Oxford Diffraction Ltd.,
        Version 1.171.33.52 (release 06-11-2009 CrysAlis171 .NET)
        (compiled Nov  6 2009,16:24:50)
;
_computing_molecular_graphics 'OrtepII (Johnson, C. K. (1976)'
_computing_publication_material 'WinGX Farrugia, L. J. (1999)'
_computing_structure_refinement 'SHELXL-97 (Sheldrick, 2008)'
_diffrn_ambient_temperature 100(2)
_diffrn_detector_area_resol_mean 10.4738
_diffrn_measured_fraction_theta_full 0.999
_diffrn_measured_fraction_theta_max 0.98
_diffrn_measurement_device_type 'Oxford Diffraction Gemini diffractometer'
_diffrn_measurement_method '\w scans'
_diffrn_orient_matrix_UB_11 -0.050672094
_diffrn_orient_matrix_UB_12 -0.0042921156
_diffrn_orient_matrix_UB_13 -0.0434715388
_diffrn_orient_matrix_UB_21 0.0600735781
_diffrn_orient_matrix_UB_22 0.0109448835
_diffrn_orient_matrix_UB_23 -0.0314565178
_diffrn_orient_matrix_UB_31 0.023498692
_diffrn_orient_matrix_UB_32 -0.037309723
_diffrn_orient_matrix_UB_33 -0.0042174554
_diffrn_radiation_monochromator graphite
_diffrn_radiation_type MoK\a
_diffrn_radiation_wavelength 0.71073
_diffrn_reflns_av_R_equivalents 0.0382
_diffrn_reflns_av_unetI/netI 0.045
_diffrn_reflns_limit_h_max 15
_diffrn_reflns_limit_h_min -15
_diffrn_reflns_limit_k_max 31
_diffrn_reflns_limit_k_min -33
_diffrn_reflns_limit_l_max 24
_diffrn_reflns_limit_l_min -24
_diffrn_reflns_number 53110
_diffrn_reflns_theta_full 40
_diffrn_reflns_theta_max 41.07
_diffrn_reflns_theta_min 3.65
_exptl_absorpt_coefficient_mu 8.208
_exptl_absorpt_correction_T_max 0.451
_exptl_absorpt_correction_T_min 0.065
_exptl_absorpt_correction_type analytical
_exptl_absorpt_process_details
;
       CrysAlisPro, Oxford Diffraction Ltd.,
        Version 1.171.33.52 (release 06-11-2009 CrysAlis171 .NET)
        (compiled Nov  6 2009,16:24:50)
Analytical numeric absorption correction using a multifaceted crystal
             model based on expressions derived by R.C. Clark & J.S.
        (Clark, R. C. & Reid, J. S. (1995). Acta Cryst. A51, 887-897)
;
_exptl_crystal_colour pale_yellow
_exptl_crystal_density_diffrn 2.158
_exptl_crystal_density_method 'not measured'
_exptl_crystal_description plate
_exptl_crystal_F_000 1272
_exptl_crystal_size_max 0.53
_exptl_crystal_size_mid 0.43
_exptl_crystal_size_min 0.09
_refine_diff_density_max 1.455
_refine_diff_density_min -1.2
_refine_diff_density_rms 0.144
_refine_ls_extinction_method none
_refine_ls_goodness_of_fit_ref 0.921
_refine_ls_hydrogen_treatment constr
_refine_ls_matrix_type full
_refine_ls_number_parameters 247
_refine_ls_number_reflns 13425
_refine_ls_number_restraints 0
_refine_ls_restrained_S_all 0.921
_refine_ls_R_factor_all 0.04
_refine_ls_R_factor_gt 0.0229
_refine_ls_shift/su_max 0.007
_refine_ls_shift/su_mean 0.001
_refine_ls_structure_factor_coef Fsqd
_refine_ls_weighting_details 'calc w=1/[\s^2^(Fo^2^)+(0.0157P)^2^] where P=(Fo^2^+2Fc^2^)/3'
_refine_ls_weighting_scheme calc
_refine_ls_wR_factor_gt 0.0388
_refine_ls_wR_factor_ref 0.0403
_reflns_number_gt 10086
_reflns_number_total 13425
_reflns_threshold_expression >2\s(I)
_cod_data_source_file om400356n_si_002.cif
_cod_data_source_block mxm41
_cod_original_sg_symbol_Hall '-p 2ybc'
_cod_database_code 4081030

loop_
_symmetry_equiv_pos_as_xyz
'x, y, z'
'-x, y+1/2, -z+1/2'
'-x, -y, -z'
'x, -y-1/2, z-1/2'

loop_
_atom_site_label
_atom_site_type_symbol
_atom_site_fract_x
_atom_site_fract_y
_atom_site_fract_z
_atom_site_U_iso_or_equiv
_atom_site_adp_type
_atom_site_occupancy
_atom_site_symmetry_multiplicity
_atom_site_calc_flag
_atom_site_refinement_flags
Re1 Re 0.236909(6) 0.484037(3) 0.315781(4) 0.010910(10) Uani 1 1 d .
Br1 Br 0.132053(18) 0.568535(8) 0.165969(12) 0.01591(3) Uani 1 1 d .
C1 C 0.27452(17) 0.56760(8) 0.40328(12) 0.0152(3) Uani 1 1 d .
O1 O 0.29440(14) 0.61667(6) 0.45721(10) 0.0220(2) Uani 1 1 d .
C2 C 0.03637(19) 0.47526(8) 0.36959(12) 0.0169(3) Uani 1 1 d .
O2 O -0.08581(14) 0.46916(7) 0.39970(10) 0.0257(3) Uani 1 1 d .
C3 C 0.31973(18) 0.42481(9) 0.42400(13) 0.0170(3) Uani 1 1 d .
O3 O 0.36790(15) 0.39106(7) 0.49266(10) 0.0256(3) Uani 1 1 d .
N1 N 0.27496(14) 0.34671(7) 0.06148(10) 0.0136(2) Uani 1 1 d .
N2 N 0.13898(14) 0.32239(7) 0.09292(10) 0.0133(2) Uani 1 1 d .
C21 C 0.04470(17) 0.26155(8) 0.04380(12) 0.0143(3) Uani 1 1 d .
C211 C -0.12533(18) 0.28545(9) 0.04407(13) 0.0175(3) Uani 1 1 d .
H21A H -0.1537 0.2943 0.114 0.026 Uiso 1 1 calc R
H21B H -0.1911 0.2465 0.0139 0.026 Uiso 1 1 calc R
H21C H -0.1398 0.3308 0.0045 0.026 Uiso 1 1 calc R
C212 C 0.07352(19) 0.19256(9) 0.10838(14) 0.0204(3) Uani 1 1 d .
H21D H 0.1847 0.1822 0.1141 0.031 Uiso 1 1 calc R
H21E H 0.0191 0.1506 0.0764 0.031 Uiso 1 1 calc R
H21F H 0.0353 0.2007 0.1761 0.031 Uiso 1 1 calc R
C213 C 0.0958(2) 0.25164(9) -0.06411(13) 0.0200(3) Uani 1 1 d .
H21G H 0.0801 0.2978 -0.1017 0.03 Uiso 1 1 calc R
H21H H 0.0347 0.2124 -0.0977 0.03 Uiso 1 1 calc R
H21I H 0.2057 0.2383 -0.0624 0.03 Uiso 1 1 calc R
N3 N 0.09602(15) 0.35284(7) 0.17802(10) 0.0152(2) Uani 1 1 d .
N4 N 0.20853(15) 0.39900(7) 0.20413(10) 0.0133(2) Uani 1 1 d .
C5 C 0.31572(17) 0.39469(8) 0.13327(11) 0.0122(2) Uani 1 1 d .
C51 C 0.45433(16) 0.44027(8) 0.14734(11) 0.0122(2) Uani 1 1 d .
N52 N 0.45131(14) 0.48414(7) 0.23077(10) 0.0124(2) Uani 1 1 d .
C53 C 0.57613(17) 0.52677(8) 0.25279(12) 0.0157(3) Uani 1 1 d .
H53 H 0.5766 0.5575 0.311 0.019 Uiso 1 1 calc R
C54 C 0.70381(18) 0.52724(8) 0.19337(13) 0.0181(3) Uani 1 1 d .
H54 H 0.7899 0.5579 0.211 0.022 Uiso 1 1 calc R
C55 C 0.70497(18) 0.48289(9) 0.10853(13) 0.0179(3) Uani 1 1 d .
H55 H 0.7913 0.4829 0.0668 0.021 Uiso 1 1 calc R
C56 C 0.57811(17) 0.43832(8) 0.08517(12) 0.0153(3) Uani 1 1 d .
H56 H 0.5763 0.407 0.0275 0.018 Uiso 1 1 calc R
C0 C 0.37998(18) 0.73570(9) 0.20650(12) 0.0170(3) Uani 1 1 d .
H0 H 0.2929 0.6995 0.2068 0.02 Uiso 1 1 calc R
Cl1 Cl 0.30194(5) 0.82464(2) 0.18919(3) 0.02332(8) Uani 1 1 d .
Cl2 Cl 0.49967(5) 0.71262(3) 0.10699(3) 0.02616(9) Uani 1 1 d .
Cl3 Cl 0.48609(5) 0.72981(2) 0.32361(3) 0.02441(8) Uani 1 1 d .

loop_
_atom_site_aniso_label
_atom_site_aniso_U_11
_atom_site_aniso_U_22
_atom_site_aniso_U_33
_atom_site_aniso_U_23
_atom_site_aniso_U_13
_atom_site_aniso_U_12
Re1 0.01072(2) 0.01190(2) 0.01026(2) -0.00100(2) 0.00217(2) -0.00122(2)
Br1 0.01442(6) 0.01711(6) 0.01618(7) 0.00276(6) 0.00057(5) 0.00035(5)
C1 0.0142(6) 0.0163(6) 0.0152(7) -0.0005(5) 0.0016(5) -0.0007(5)
O1 0.0227(6) 0.0206(5) 0.0229(6) -0.0077(5) 0.0034(5) -0.0023(4)
C2 0.0170(7) 0.0211(7) 0.0127(6) -0.0033(6) 0.0013(5) -0.0032(5)
O2 0.0172(6) 0.0413(7) 0.0192(6) -0.0032(5) 0.0066(5) -0.0072(5)
C3 0.0154(7) 0.0197(7) 0.0161(7) -0.0014(6) 0.0029(6) -0.0037(5)
O3 0.0256(7) 0.0279(6) 0.0232(7) 0.0079(5) -0.0016(5) -0.0008(5)
N1 0.0124(5) 0.0140(5) 0.0146(6) -0.0010(5) 0.0020(4) -0.0007(4)
N2 0.0133(5) 0.0131(5) 0.0137(6) -0.0023(4) 0.0030(4) -0.0016(4)
C21 0.0143(6) 0.0136(6) 0.0150(7) -0.0030(5) 0.0003(5) -0.0024(5)
C211 0.0146(7) 0.0199(7) 0.0180(7) -0.0026(6) 0.0012(6) -0.0008(5)
C212 0.0197(7) 0.0148(6) 0.0264(9) 0.0028(6) -0.0025(6) -0.0017(5)
C213 0.0195(8) 0.0219(7) 0.0187(8) -0.0073(6) 0.0014(6) -0.0025(6)
N3 0.0160(6) 0.0154(5) 0.0146(6) -0.0032(5) 0.0041(5) -0.0040(4)
N4 0.0132(5) 0.0139(5) 0.0130(6) -0.0009(4) 0.0022(4) -0.0026(4)
C5 0.0127(6) 0.0121(5) 0.0120(6) -0.0006(5) 0.0022(5) 0.0006(5)
C51 0.0109(6) 0.0124(5) 0.0131(6) 0.0007(5) 0.0002(5) 0.0007(4)
N52 0.0110(5) 0.0124(5) 0.0138(5) 0.0004(5) 0.0010(4) -0.0009(4)
C53 0.0130(6) 0.0169(7) 0.0173(7) -0.0023(5) 0.0001(5) -0.0019(5)
C54 0.0119(6) 0.0199(7) 0.0227(8) 0.0008(6) 0.0012(6) -0.0037(5)
C55 0.0129(6) 0.0215(7) 0.0196(7) 0.0012(7) 0.0042(5) -0.0004(6)
C56 0.0137(6) 0.0172(6) 0.0153(7) -0.0008(5) 0.0031(5) 0.0005(5)
C0 0.0153(7) 0.0189(7) 0.0169(7) -0.0021(6) 0.0023(6) -0.0029(5)
Cl1 0.0295(2) 0.02193(17) 0.01822(19) -0.00099(15) -0.00205(16) 0.00364(15)
Cl2 0.0235(2) 0.0332(2) 0.0224(2) -0.00824(17) 0.00792(16) -0.00215(17)
Cl3 0.0265(2) 0.0278(2) 0.01843(19) 0.00114(16) -0.00379(16) 0.00162(16)

loop_
_atom_type_symbol
_atom_type_description
_atom_type_scat_dispersion_real
_atom_type_scat_dispersion_imag
_atom_type_scat_source
C C 0.0033 0.0016 'International Tables Vol C Tables 4.2.6.8 and 6.1.1.4'
H H 0 0 'International Tables Vol C Tables 4.2.6.8 and 6.1.1.4'
N N 0.0061 0.0033 'International Tables Vol C Tables 4.2.6.8 and 6.1.1.4'
O O 0.0106 0.006 'International Tables Vol C Tables 4.2.6.8 and 6.1.1.4'
Cl Cl 0.1484 0.1585 'International Tables Vol C Tables 4.2.6.8 and 6.1.1.4'
Br Br -0.2901 2.4595 'International Tables Vol C Tables 4.2.6.8 and 6.1.1.4'
Re Re -1.0185 7.231 'International Tables Vol C Tables 4.2.6.8 and 6.1.1.4'

loop_
_exptl_crystal_face_index_h
_exptl_crystal_face_index_k
_exptl_crystal_face_index_l
_exptl_crystal_face_perp_dist
0 -1 0 0.0078
0 1 0 0.0804
0 1 1 0.1349
-1 0 0 0.2906
-1 0 -3 0.1893
1 0 0 0.22
1 0 -3 0.2677

loop_
_geom_angle_atom_site_label_1
_geom_angle_atom_site_label_2
_geom_angle_atom_site_label_3
_geom_angle
C3 Re1 C2 89.38(7)
C3 Re1 C1 86.99(7)
C2 Re1 C1 88.41(6)
C3 Re1 N4 97.86(6)
C2 Re1 N4 96.92(6)
C1 Re1 N4 172.81(6)
C3 Re1 N52 95.00(6)
C2 Re1 N52 170.23(6)
C1 Re1 N52 100.51(5)
N4 Re1 N52 73.86(5)
C3 Re1 Br1 177.90(5)
C2 Re1 Br1 92.41(5)
C1 Re1 Br1 91.97(5)
N4 Re1 Br1 83.01(4)
N52 Re1 Br1 83.40(3)
O1 C1 Re1 178.23(14)
O2 C2 Re1 178.24(15)
O3 C3 Re1 177.05(15)
C5 N1 N2 101.64(12)
N3 N2 N1 114.42(12)
N3 N2 C21 120.33(12)
N1 N2 C21 125.07(12)
N2 C21 C213 108.31(12)
N2 C21 C212 106.91(13)
C213 C21 C212 112.23(13)
N2 C21 C211 106.99(12)
C213 C21 C211 111.02(13)
C212 C21 C211 111.12(13)
C21 C211 H21A 109.5
C21 C211 H21B 109.5
H21A C211 H21B 109.5
C21 C211 H21C 109.5
H21A C211 H21C 109.5
H21B C211 H21C 109.5
C21 C212 H21D 109.5
C21 C212 H21E 109.5
H21D C212 H21E 109.5
C21 C212 H21F 109.5
H21D C212 H21F 109.5
H21E C212 H21F 109.5
C21 C213 H21G 109.5
C21 C213 H21H 109.5
H21G C213 H21H 109.5
C21 C213 H21I 109.5
H21G C213 H21I 109.5
H21H C213 H21I 109.5
N4 N3 N2 104.65(11)
N3 N4 C5 107.80(12)
N3 N4 Re1 134.18(10)
C5 N4 Re1 117.34(10)
N1 C5 N4 111.49(13)
N1 C5 C51 130.70(13)
N4 C5 C51 117.79(13)
N52 C51 C56 122.86(13)
N52 C51 C5 112.68(12)
C56 C51 C5 124.44(13)
C53 N52 C51 117.57(12)
C53 N52 Re1 124.98(10)
C51 N52 Re1 117.37(9)
N52 C53 C54 122.28(14)
N52 C53 H53 118.9
C54 C53 H53 118.9
C55 C54 C53 119.59(14)
C55 C54 H54 120.2
C53 C54 H54 120.2
C54 C55 C56 118.92(14)
C54 C55 H55 120.5
C56 C55 H55 120.5
C51 C56 C55 118.79(14)
C51 C56 H56 120.6
C55 C56 H56 120.6
Cl1 C0 Cl3 110.47(9)
Cl1 C0 Cl2 110.90(9)
Cl3 C0 Cl2 109.85(9)
Cl1 C0 H0 108.5
Cl3 C0 H0 108.5
Cl2 C0 H0 108.5

loop_
_geom_bond_atom_site_label_1
_geom_bond_atom_site_label_2
_geom_bond_distance
Re1 C3 1.8998(17)
Re1 C2 1.9145(16)
Re1 C1 1.9240(16)
Re1 N4 2.1396(13)
Re1 N52 2.2159(12)
Re1 Br1 2.62869(18)
C1 O1 1.1476(19)
C2 O2 1.1534(19)
C3 O3 1.155(2)
N1 C5 1.3221(19)
N1 N2 1.3419(17)
N2 N3 1.3219(17)
N2 C21 1.5009(19)
C21 C213 1.523(2)
C21 C212 1.528(2)
C21 C211 1.535(2)
C211 H21A 0.98
C211 H21B 0.98
C211 H21C 0.98
C212 H21D 0.98
C212 H21E 0.98
C212 H21F 0.98
C213 H21G 0.98
C213 H21H 0.98
C213 H21I 0.98
N3 N4 1.3174(18)
N4 C5 1.3521(19)
C5 C51 1.461(2)
C51 N52 1.3604(19)
C51 C56 1.382(2)
N52 C53 1.3487(19)
C53 C54 1.387(2)
C53 H53 0.95
C54 C55 1.380(2)
C54 H54 0.95
C55 C56 1.386(2)
C55 H55 0.95
C56 H56 0.95
C0 Cl1 1.7597(17)
C0 Cl3 1.7624(17)
C0 Cl2 1.7635(16)
C0 H0 1

loop_
_geom_hbond_atom_site_label_D
_geom_hbond_atom_site_label_H
_geom_hbond_atom_site_label_A
_geom_hbond_distance_DH
_geom_hbond_distance_HA
_geom_hbond_distance_DA
_geom_hbond_angle_DHA
C0 H0 Br1 1 2.79 3.7385(16) 157.9
